data_4303450
loop_
_publ_author_name
'Shohei Tashiro'
'Ai Minoda'
'Mihoko Yamada'
'Mitsuhiko Shionoya'

_publ_contact_author_address
;
Department of Chemistry
The University of Tokyo
Graduate School of Science
7-3-1, Hongo
Bunkyo-ku
Tokyo
113-0033
;
_publ_contact_author_email ' shionoya@chem.s.u-tokyo.ac.jp '
_publ_contact_author_fax ' 81-3-5841-8061 '
_publ_contact_author_name ' Prof Mitsuhiko Shionoya '
_publ_contact_author_phone ' 81-3-5841-8061 '
_publ_section_title
;
One-Pot, Template Syntheses of a New Class of Metallomacrocycles with a
Tetraoxime Cyclic Skeleton
;
_journal_name_full 'Inorganic Chemistry'
_journal_page_first 10093
_journal_page_last 10101
_journal_paper_doi 10.1021/ic900993j
_journal_volume 48
_journal_year 2009
_chemical_formula_moiety 'C14 H20 Ag F3 N4 O6 '
_chemical_formula_sum 'C14 H20 Ag F3 N4 O6'
_chemical_formula_weight 505.20
_space_group_IT_number 14
_symmetry_cell_setting monoclinic
_symmetry_Int_Tables_number 14
_symmetry_space_group_name_Hall '-P 2yn'
_symmetry_space_group_name_H-M 'P 1 21/n 1'
_cell_angle_alpha 90.0000
_cell_angle_beta 103.2141(15)
_cell_angle_gamma 90.0000
_cell_formula_units_Z 4
_cell_length_a 10.1993(4)
_cell_length_b 13.2126(6)
_cell_length_c 14.5055(8)
_cell_measurement_reflns_used 9822
_cell_measurement_temperature 93.1
_cell_measurement_theta_max 27.5
_cell_measurement_theta_min 3.1
_cell_volume 1902.99(16)
_computing_cell_refinement 'PROCESS-AUTO (Rigaku, 1998)'
_computing_data_collection 'PROCESS-AUTO (Rigaku, 1998)'
_computing_data_reduction 'CrystalStructure (Rigaku & RAC 2007)'
_computing_molecular_graphics 'ORTEP (Johnson, 1976)'
_computing_publication_material 'CrystalStructure (Rigaku & RAC 2007)'
_computing_structure_refinement 'SHELXL97 (Sheldrick, 1997)'
_computing_structure_solution 'SIR92 (Burla, 1994)'
_diffrn_detector_area_resol_mean 10.00
_diffrn_measured_fraction_theta_full 0.998
_diffrn_measured_fraction_theta_max 0.998
_diffrn_measurement_device_type 'Rigaku RAXIS-RAPID'
_diffrn_measurement_method \w
_diffrn_radiation_type 'Mo K\a'
_diffrn_radiation_wavelength 0.71075
_diffrn_reflns_av_R_equivalents 0.072
_diffrn_reflns_limit_h_max 13
_diffrn_reflns_limit_h_min -13
_diffrn_reflns_limit_k_max 17
_diffrn_reflns_limit_k_min -17
_diffrn_reflns_limit_l_max 18
_diffrn_reflns_limit_l_min -18
_diffrn_reflns_number 17729
_diffrn_reflns_theta_full 27.48
_diffrn_reflns_theta_max 27.48
_exptl_absorpt_coefficient_mu 1.124
_exptl_absorpt_correction_T_max 0.894
_exptl_absorpt_correction_T_min 0.662
_exptl_absorpt_correction_type multi-scan
_exptl_absorpt_process_details
;
    Higashi, T. (1995). Program for Absorption Correction.
    Rigaku Corporation, Tokyo, Japan.
;
_exptl_crystal_colour colorless
_exptl_crystal_density_diffrn 1.763
_exptl_crystal_density_method 'not measured'
_exptl_crystal_description block
_exptl_crystal_F_000 1016.00
_exptl_crystal_size_max 0.22
_exptl_crystal_size_mid 0.10
_exptl_crystal_size_min 0.10
_refine_diff_density_max 0.71
_refine_diff_density_min -1.48
_refine_ls_extinction_method none
_refine_ls_goodness_of_fit_ref 1.050
_refine_ls_hydrogen_treatment constr
_refine_ls_number_parameters 258
_refine_ls_number_reflns 4362
_refine_ls_R_factor_gt 0.0430
_refine_ls_shift/su_max 0.0010
_refine_ls_structure_factor_coef Fsqd
_refine_ls_weighting_details 'w = 1/[\s^2^(Fo^2^)+(0.0390P)^2^+1.9547P] where P=(Fo^2^+2Fc^2^)/3'
_refine_ls_weighting_scheme calc
_refine_ls_wR_factor_ref 0.0975
_reflns_number_gt 3387
_reflns_number_total 4362
_reflns_threshold_expression F^2^>2.0\s(F^2^)
_cod_data_source_file ic900993j_si_002_8.cif
_cod_data_source_block '_Agtetraoxime'
_cod_original_cell_volume 1902.99(15)
_cod_original_formula_sum 'C14 H20 Ag F3 N4 O6 '
_cod_database_code 4303450

loop_
_symmetry_equiv_pos_site_id
_symmetry_equiv_pos_as_xyz
1 +X,+Y,+Z
2 1/2-X,1/2+Y,1/2-Z
3 -X,-Y,-Z
4 1/2+X,1/2-Y,1/2+Z

loop_
_atom_site_label
_atom_site_type_symbol
_atom_site_fract_x
_atom_site_fract_y
_atom_site_fract_z
_atom_site_U_iso_or_equiv
_atom_site_adp_type
_atom_site_occupancy
_atom_site_symmetry_multiplicity
_atom_site_calc_flag
_atom_site_refinement_flags
_atom_site_disorder_assembly
_atom_site_disorder_group
Ag(1) Ag 0.71526(3) 0.28533(2) 0.712979(19) 0.01885(10) Uani 1.00 1 d . . .
O(1) O 0.8962(2) 0.48458(18) 0.65736(17) 0.0193(5) Uani 1.00 1 d . . .
O(2) O 0.5122(2) 0.34041(18) 0.50615(17) 0.0188(5) Uani 1.00 1 d . . .
O(3) O 0.6622(2) 0.06488(18) 0.61802(18) 0.0206(5) Uani 1.00 1 d . . .
O(4) O 1.0305(2) 0.18413(19) 0.77375(19) 0.0241(6) Uani 1.00 1 d . . .
N(1) N 0.8992(2) 0.4037(2) 0.7213(2) 0.0180(6) Uani 1.00 1 d . . .
N(2) N 0.5920(2) 0.3966(2) 0.5823(2) 0.0181(6) Uani 1.00 1 d . . .
N(3) N 0.6194(2) 0.1622(2) 0.5796(2) 0.0174(6) Uani 1.00 1 d . . .
N(4) N 0.9023(2) 0.1595(2) 0.7140(2) 0.0179(6) Uani 1.00 1 d . . .
C(1) C 0.7585(3) 0.5206(2) 0.6299(2) 0.0183(7) Uani 1.00 1 d . . .
H(1A) H 0.7577 0.5909 0.6062 0.022 Uiso 1.00 1 c R . .
H(1B) H 0.7181 0.5208 0.6858 0.022 Uiso 1.00 1 c R . .
C(2) C 0.6761(3) 0.4542(2) 0.5540(2) 0.0169(7) Uani 1.00 1 d . . .
C(3) C 0.6976(3) 0.4595(2) 0.4560(2) 0.0232(8) Uani 1.00 1 d . . .
H(3A) H 0.7861 0.4894 0.4575 0.028 Uiso 1.00 1 c R . .
H(3B) H 0.6272 0.5015 0.4167 0.028 Uiso 1.00 1 c R . .
H(3C) H 0.6937 0.3912 0.4293 0.028 Uiso 1.00 1 c R . .
C(4) C 0.4279(3) 0.2731(2) 0.5432(2) 0.0190(7) Uani 1.00 1 d . . .
H(4A) H 0.3464 0.2587 0.4931 0.023 Uiso 1.00 1 c R . .
H(4B) H 0.3986 0.3073 0.5958 0.023 Uiso 1.00 1 c R . .
C(5) C 0.4937(3) 0.1742(2) 0.5790(2) 0.0167(7) Uani 1.00 1 d . . .
C(6) C 0.4076(3) 0.0978(2) 0.6119(3) 0.0261(8) Uani 1.00 1 d . . .
H(6A) H 0.4371 0.0899 0.6807 0.031 Uiso 1.00 1 c R . .
H(6B) H 0.4154 0.0327 0.5811 0.031 Uiso 1.00 1 c R . .
H(6C) H 0.3136 0.1203 0.5956 0.031 Uiso 1.00 1 c R . .
C(7) C 0.7881(3) 0.0394(2) 0.5986(2) 0.0211(8) Uani 1.00 1 d . . .
H(7A) H 0.7871 0.0615 0.5332 0.025 Uiso 1.00 1 c R . .
H(7B) H 0.7966 -0.0352 0.6001 0.025 Uiso 1.00 1 c R . .
C(8) C 0.9119(3) 0.0828(2) 0.6633(2) 0.0172(7) Uani 1.00 1 d . . .
C(9) C 1.0410(3) 0.0274(2) 0.6648(3) 0.0281(9) Uani 1.00 1 d . . .
H(9A) H 1.0549 -0.0247 0.7142 0.034 Uiso 1.00 1 c R . .
H(9B) H 1.1163 0.0753 0.6782 0.034 Uiso 1.00 1 c R . .
H(9C) H 1.0360 -0.0045 0.6031 0.034 Uiso 1.00 1 c R . .
C(10) C 1.0216(3) 0.2801(2) 0.8177(2) 0.0217(8) Uani 1.00 1 d . . .
H(10A) H 1.1008 0.2891 0.8710 0.026 Uiso 1.00 1 c R . .
H(10B) H 0.9398 0.2814 0.8437 0.026 Uiso 1.00 1 c R . .
C(11) C 1.0158(3) 0.3651(2) 0.7493(2) 0.0183(7) Uani 1.00 1 d . . .
C(12) C 1.1388(3) 0.3958(3) 0.7167(3) 0.0276(9) Uani 1.00 1 d . . .
H(12A) H 1.1681 0.4629 0.7421 0.033 Uiso 1.00 1 c R . .
H(12B) H 1.1180 0.3981 0.6474 0.033 Uiso 1.00 1 c R . .
H(12C) H 1.2108 0.3465 0.7393 0.033 Uiso 1.00 1 c R . .
F(1) F 0.3654(2) 0.2740(2) 0.9367(2) 0.0461(7) Uani 1.00 1 d . . .
F(2) F 0.5118(2) 0.1570(2) 0.97226(19) 0.0493(7) Uani 1.00 1 d . . .
F(3) F 0.5632(2) 0.3106(2) 1.01124(19) 0.0536(8) Uani 1.00 1 d . . .
O(5) O 0.6632(2) 0.27462(19) 0.85914(19) 0.0232(5) Uani 1.00 1 d . . .
O(6) O 0.4496(2) 0.2669(2) 0.7756(2) 0.0346(7) Uani 1.00 1 d . . .
C(13) C 0.5381(3) 0.2661(2) 0.8483(2) 0.0176(7) Uani 1.00 1 d . . .
C(14) C 0.4936(3) 0.2518(3) 0.9416(2) 0.0250(8) Uani 1.00 1 d . . .

loop_
_atom_site_aniso_label
_atom_site_aniso_U_11
_atom_site_aniso_U_22
_atom_site_aniso_U_33
_atom_site_aniso_U_12
_atom_site_aniso_U_13
_atom_site_aniso_U_23
Ag(1) 0.01782(15) 0.02066(16) 0.01773(16) -0.00153(11) 0.00337(11) 0.00180(11)
O(1) 0.0186(12) 0.0159(12) 0.0223(13) -0.0027(10) 0.0024(10) 0.0056(10)
O(2) 0.0193(12) 0.0166(12) 0.0191(13) -0.0040(10) 0.0012(10) -0.0016(10)
O(3) 0.0158(11) 0.0148(12) 0.0305(15) 0.0007(10) 0.0036(10) 0.0070(10)
O(4) 0.0170(12) 0.0192(13) 0.0305(15) 0.0014(10) -0.0060(11) 0.0006(11)
N(1) 0.0179(14) 0.0176(15) 0.0161(15) -0.0039(12) -0.0013(12) -0.0004(12)
N(2) 0.0186(14) 0.0137(14) 0.0194(16) 0.0019(12) -0.0008(12) 0.0008(12)
N(3) 0.0173(14) 0.0119(14) 0.0207(16) 0.0014(12) -0.0001(12) 0.0033(12)
N(4) 0.0135(13) 0.0178(15) 0.0202(16) 0.0008(12) -0.0009(11) 0.0058(12)
C(1) 0.0182(17) 0.0127(17) 0.0237(19) 0.0034(14) 0.0039(14) 0.0005(14)
C(2) 0.0176(17) 0.0125(17) 0.0196(18) 0.0037(14) 0.0023(14) 0.0023(14)
C(3) 0.0275(19) 0.0184(18) 0.024(2) 0.0004(16) 0.0066(16) 0.0050(15)
C(4) 0.0155(16) 0.0192(19) 0.0208(19) 0.0002(14) 0.0010(14) 0.0032(14)
C(5) 0.0179(16) 0.0152(17) 0.0153(18) -0.0010(14) 0.0001(13) -0.0018(13)
C(6) 0.0197(18) 0.023(2) 0.035(2) -0.0029(16) 0.0047(16) 0.0025(17)
C(7) 0.0190(17) 0.0159(18) 0.028(2) 0.0003(15) 0.0050(15) -0.0023(15)
C(8) 0.0184(17) 0.0149(17) 0.0194(18) 0.0008(14) 0.0062(14) 0.0071(14)
C(9) 0.0228(19) 0.021(2) 0.040(2) 0.0035(16) 0.0056(17) -0.0033(17)
C(10) 0.0197(18) 0.0217(19) 0.0192(19) -0.0015(15) -0.0051(14) -0.0024(15)
C(11) 0.0162(16) 0.0191(18) 0.0171(18) -0.0013(14) -0.0012(13) -0.0043(14)
C(12) 0.0194(18) 0.028(2) 0.035(2) -0.0025(16) 0.0056(17) -0.0036(17)
F(1) 0.0265(13) 0.0694(19) 0.0477(17) 0.0068(12) 0.0193(12) 0.0006(14)
F(2) 0.0709(18) 0.0398(15) 0.0463(17) 0.0132(14) 0.0326(14) 0.0225(13)
F(3) 0.0550(17) 0.082(2) 0.0295(15) -0.0330(15) 0.0208(13) -0.0254(14)
O(5) 0.0164(12) 0.0295(15) 0.0244(14) 0.0017(10) 0.0063(10) 0.0049(11)
O(6) 0.0309(15) 0.0444(18) 0.0240(15) 0.0019(13) -0.0031(12) -0.0019(13)
C(13) 0.0222(18) 0.0122(17) 0.0188(18) 0.0017(14) 0.0055(14) -0.0002(13)
C(14) 0.0210(18) 0.027(2) 0.029(2) -0.0012(17) 0.0100(16) -0.0004(17)

loop_
_atom_type_symbol
_atom_type_description
_atom_type_scat_dispersion_real
_atom_type_scat_dispersion_imag
_atom_type_scat_source
C C 0.003 0.002
;
International Tables for Crystallography
(1992, Vol. C, Tables 4.2.6.8 and 6.1.1.4)
;
H H 0.000 0.000
;
International Tables for Crystallography
(1992, Vol. C, Table 6.1.1.4)
;
N N 0.006 0.003
;
International Tables for Crystallography
(1992, Vol. C, Tables 4.2.6.8 and 6.1.1.4)
;
O O 0.011 0.006
;
International Tables for Crystallography
(1992, Vol. C, Tables 4.2.6.8 and 6.1.1.4)
;
Ag Ag -0.897 1.101
;
International Tables for Crystallography
(1992, Vol. C, Tables 4.2.6.8 and 6.1.1.4)
;
F F 0.017 0.010
;
International Tables for Crystallography
(1992, Vol. C, Tables 4.2.6.8 and 6.1.1.4)
;

loop_
_geom_angle_atom_site_label_1
_geom_angle_atom_site_label_2
_geom_angle_atom_site_label_3
_geom_angle
_geom_angle_publ_flag
_geom_angle_site_symmetry_1
_geom_angle_site_symmetry_2
_geom_angle_site_symmetry_3
N(1) Ag(1) N(2) 84.70(9) yes . . .
N(1) Ag(1) O(5) 109.40(9) yes . . .
N(2) Ag(1) O(5) 123.51(9) yes . . .
N(1) O(1) C(1) 107.7(2) yes . . .
N(2) O(2) C(4) 108.7(2) yes . . .
N(3) O(3) C(7) 110.2(2) yes . . .
N(4) O(4) C(10) 109.2(2) yes . . .
Ag(1) N(1) O(1) 123.74(17) yes . . .
Ag(1) N(1) C(11) 114.4(2) yes . . .
O(1) N(1) C(11) 113.1(2) yes . . .
Ag(1) N(2) O(2) 112.40(17) yes . . .
Ag(1) N(2) C(2) 109.5(2) yes . . .
O(2) N(2) C(2) 111.6(2) yes . . .
O(3) N(3) C(5) 109.0(2) yes . . .
O(4) N(4) C(8) 110.6(2) yes . . .
O(1) C(1) C(2) 110.7(2) yes . . .
N(2) C(2) C(1) 114.5(3) yes . . .
N(2) C(2) C(3) 126.0(3) yes . . .
C(1) C(2) C(3) 119.4(3) yes . . .
O(2) C(4) C(5) 114.3(2) yes . . .
N(3) C(5) C(4) 118.1(3) yes . . .
N(3) C(5) C(6) 125.1(3) yes . . .
C(4) C(5) C(6) 116.8(3) yes . . .
O(3) C(7) C(8) 117.1(3) yes . . .
N(4) C(8) C(7) 120.1(3) yes . . .
N(4) C(8) C(9) 124.3(2) yes . . .
C(7) C(8) C(9) 115.6(3) yes . . .
O(4) C(10) C(11) 111.6(3) yes . . .
N(1) C(11) C(10) 114.0(3) yes . . .
N(1) C(11) C(12) 125.5(3) yes . . .
C(10) C(11) C(12) 120.4(3) yes . . .
Ag(1) O(5) C(13) 109.4(2) yes . . .
O(5) C(13) O(6) 129.6(3) yes . . .
O(5) C(13) C(14) 113.4(2) yes . . .
O(6) C(13) C(14) 117.0(3) yes . . .
F(1) C(14) F(2) 106.8(3) yes . . .
F(1) C(14) F(3) 104.9(3) yes . . .
F(1) C(14) C(13) 114.3(3) yes . . .
F(2) C(14) F(3) 106.6(3) yes . . .
F(2) C(14) C(13) 111.4(3) yes . . .
F(3) C(14) C(13) 112.3(3) yes . . .
O(1) C(1) H(1A) 109.5 no . . .
O(1) C(1) H(1B) 109.5 no . . .
H(1A) C(1) H(1B) 108.1 no . . .
H(1A) C(1) C(2) 109.5 no . . .
H(1B) C(1) C(2) 109.5 no . . .
C(2) C(3) H(3A) 109.5 no . . .
C(2) C(3) H(3B) 109.5 no . . .
C(2) C(3) H(3C) 109.5 no . . .
H(3A) C(3) H(3B) 109.5 no . . .
H(3A) C(3) H(3C) 109.5 no . . .
H(3B) C(3) H(3C) 109.5 no . . .
O(2) C(4) H(4A) 108.7 no . . .
O(2) C(4) H(4B) 108.7 no . . .
H(4A) C(4) H(4B) 107.6 no . . .
H(4A) C(4) C(5) 108.7 no . . .
H(4B) C(4) C(5) 108.7 no . . .
C(5) C(6) H(6A) 109.5 no . . .
C(5) C(6) H(6B) 109.5 no . . .
C(5) C(6) H(6C) 109.5 no . . .
H(6A) C(6) H(6B) 109.5 no . . .
H(6A) C(6) H(6C) 109.5 no . . .
H(6B) C(6) H(6C) 109.5 no . . .
O(3) C(7) H(7A) 108.0 no . . .
O(3) C(7) H(7B) 108.0 no . . .
H(7A) C(7) H(7B) 107.3 no . . .
H(7A) C(7) C(8) 108.0 no . . .
H(7B) C(7) C(8) 108.0 no . . .
C(8) C(9) H(9A) 109.5 no . . .
C(8) C(9) H(9B) 109.5 no . . .
C(8) C(9) H(9C) 109.5 no . . .
H(9A) C(9) H(9B) 109.5 no . . .
H(9A) C(9) H(9C) 109.5 no . . .
H(9B) C(9) H(9C) 109.5 no . . .
O(4) C(10) H(10A) 109.3 no . . .
O(4) C(10) H(10B) 109.3 no . . .
H(10A) C(10) H(10B) 108.0 no . . .
H(10A) C(10) C(11) 109.3 no . . .
H(10B) C(10) C(11) 109.3 no . . .
C(11) C(12) H(12A) 109.5 no . . .
C(11) C(12) H(12B) 109.5 no . . .
C(11) C(12) H(12C) 109.5 no . . .
H(12A) C(12) H(12B) 109.5 no . . .
H(12A) C(12) H(12C) 109.5 no . . .
H(12B) C(12) H(12C) 109.5 no . . .

loop_
_geom_bond_atom_site_label_1
_geom_bond_atom_site_label_2
_geom_bond_distance
_geom_bond_publ_flag
_geom_bond_site_symmetry_1
_geom_bond_site_symmetry_2
Ag(1) N(1) 2.424(2) yes . .
Ag(1) N(2) 2.500(2) yes . .
Ag(1) O(5) 2.305(2) yes . .
O(1) N(1) 1.411(3) yes . .
O(1) C(1) 1.450(3) yes . .
O(2) N(2) 1.422(3) yes . .
O(2) C(4) 1.425(4) yes . .
O(3) N(3) 1.430(3) yes . .
O(3) C(7) 1.417(4) yes . .
O(4) N(4) 1.432(3) yes . .
O(4) C(10) 1.431(4) yes . .
N(1) C(11) 1.272(4) yes . .
N(2) C(2) 1.282(4) yes . .
N(3) C(5) 1.290(4) yes . .
N(4) C(8) 1.268(4) yes . .
C(1) C(2) 1.504(4) yes . .
C(2) C(3) 1.489(5) yes . .
C(4) C(5) 1.506(4) yes . .
C(5) C(6) 1.486(5) yes . .
C(7) C(8) 1.503(4) yes . .
C(8) C(9) 1.502(5) yes . .
C(10) C(11) 1.491(5) yes . .
C(11) C(12) 1.494(5) yes . .
F(1) C(14) 1.326(4) yes . .
F(2) C(14) 1.327(4) yes . .
F(3) C(14) 1.342(4) yes . .
O(5) C(13) 1.254(4) yes . .
O(6) C(13) 1.221(4) yes . .
C(13) C(14) 1.535(6) yes . .
C(1) H(1A) 0.990 no . .
C(1) H(1B) 0.990 no . .
C(3) H(3A) 0.980 no . .
C(3) H(3B) 0.980 no . .
C(3) H(3C) 0.980 no . .
C(4) H(4A) 0.990 no . .
C(4) H(4B) 0.990 no . .
C(6) H(6A) 0.980 no . .
C(6) H(6B) 0.980 no . .
C(6) H(6C) 0.980 no . .
C(7) H(7A) 0.990 no . .
C(7) H(7B) 0.990 no . .
C(9) H(9A) 0.980 no . .
C(9) H(9B) 0.980 no . .
C(9) H(9C) 0.980 no . .
C(10) H(10A) 0.990 no . .
C(10) H(10B) 0.990 no . .
C(12) H(12A) 0.980 no . .
C(12) H(12B) 0.980 no . .
C(12) H(12C) 0.980 no . .

loop_
_geom_contact_atom_site_label_1
_geom_contact_atom_site_label_2
_geom_contact_distance
_geom_contact_publ_flag
_geom_contact_site_symmetry_1
_geom_contact_site_symmetry_2
O(1) F(2) 3.227(3) ? . 2_656
O(2) O(4) 3.434(3) ? . 4_454
O(2) C(1) 3.521(3) ? . 3_666
O(2) C(2) 3.324(4) ? . 3_666
O(2) C(3) 3.523(4) ? . 3_666
O(2) C(10) 3.184(4) ? . 4_454
O(3) N(1) 3.320(4) ? . 2_646
O(4) O(2) 3.434(3) ? . 4_555
O(4) C(3) 3.382(4) ? . 4_555
N(1) O(3) 3.320(4) ? . 2_656
N(2) C(2) 3.577(4) ? . 3_666
N(2) C(3) 3.449(4) ? . 3_666
N(4) C(1) 3.589(4) ? . 2_646
C(1) O(2) 3.521(3) ? . 3_666
C(1) N(4) 3.589(4) ? . 2_656
C(1) F(2) 3.539(4) ? . 2_656
C(1) O(5) 3.445(4) ? . 2_656
C(2) O(2) 3.324(4) ? . 3_666
C(2) N(2) 3.577(4) ? . 3_666
C(3) O(2) 3.523(4) ? . 3_666
C(3) O(4) 3.382(4) ? . 4_454
C(3) N(2) 3.449(4) ? . 3_666
C(3) F(1) 3.570(4) ? . 4_554
C(3) F(2) 3.514(4) ? . 4_554
C(4) O(5) 3.394(4) ? . 4_454
C(7) O(5) 3.568(4) ? . 2_646
C(8) F(3) 3.283(4) ? . 4_554
C(9) F(3) 3.134(5) ? . 4_554
C(9) O(6) 3.546(4) ? . 2_646
C(9) C(13) 3.541(5) ? . 2_646
C(10) O(2) 3.184(4) ? . 4_555
C(10) F(1) 3.538(4) ? . 1_655
C(12) F(2) 3.555(4) ? . 4_554
C(12) O(6) 3.528(4) ? . 1_655
F(1) C(3) 3.570(4) ? . 4_455
F(1) C(10) 3.538(4) ? . 1_455
F(2) O(1) 3.227(3) ? . 2_646
F(2) C(1) 3.539(4) ? . 2_646
F(2) C(3) 3.514(4) ? . 4_455
F(2) C(12) 3.555(4) ? . 4_455
F(3) C(8) 3.283(4) ? . 4_455
F(3) C(9) 3.134(5) ? . 4_455
O(5) C(1) 3.445(4) ? . 2_646
O(5) C(4) 3.394(4) ? . 4_555
O(5) C(7) 3.568(4) ? . 2_656
O(6) C(9) 3.546(4) ? . 2_656
O(6) C(12) 3.528(4) ? . 1_455
C(13) C(9) 3.541(5) ? . 2_656
O(1) H(6A) 2.918 ? . 2_656
O(2) H(1A) 3.001 ? . 3_666
O(2) H(3B) 2.893 ? . 3_666
O(2) H(10A) 2.897 ? . 4_454
O(2) H(10B) 2.810 ? . 4_454
O(3) H(1B) 2.887 ? . 2_646
O(3) H(6B) 3.097 ? . 3_656
O(4) H(1B) 3.480 ? . 2_646
O(4) H(3B) 3.218 ? . 4_555
O(4) H(3C) 2.671 ? . 4_555
N(1) H(6A) 3.126 ? . 2_656
N(1) H(6B) 3.495 ? . 2_656
N(2) H(3B) 2.613 ? . 3_666
N(3) H(6B) 3.438 ? . 3_656
N(3) H(10A) 3.056 ? . 4_454
N(3) H(10B) 3.571 ? . 4_454
N(4) H(1A) 3.497 ? . 2_646
N(4) H(1B) 2.791 ? . 2_646
C(1) H(4A) 3.457 ? . 3_666
H(1A) O(2) 3.001 ? . 3_666
H(1A) N(4) 3.497 ? . 2_656
H(1A) C(4) 3.104 ? . 3_666
H(1A) H(4A) 2.539 ? . 3_666
H(1A) H(4B) 3.286 ? . 3_666
H(1A) H(10B) 3.405 ? . 2_656
H(1A) F(2) 2.968 ? . 2_656
H(1A) O(5) 2.571 ? . 2_656
H(1A) C(13) 3.083 ? . 2_656
H(1A) C(14) 3.498 ? . 2_656
H(1B) O(3) 2.887 ? . 2_656
H(1B) O(4) 3.480 ? . 2_656
H(1B) N(4) 2.791 ? . 2_656
H(1B) H(3B) 3.509 ? . 3_666
H(1B) C(7) 3.153 ? . 2_656
H(1B) H(7B) 3.229 ? . 2_656
H(1B) C(8) 2.924 ? . 2_656
H(1B) H(9A) 3.473 ? . 2_656
C(2) H(3B) 3.270 ? . 3_666
C(3) H(4B) 3.268 ? . 3_666
C(3) H(9A) 3.582 ? . 4_454
C(3) H(10A) 3.568 ? . 4_454
C(3) H(12B) 3.258 ? . 3_766
H(3A) H(4B) 3.270 ? . 3_666
H(3A) C(12) 3.188 ? . 3_766
H(3A) H(12A) 3.101 ? . 3_766
H(3A) H(12B) 2.483 ? . 3_766
H(3A) H(12C) 3.591 ? . 3_766
H(3A) F(2) 3.039 ? . 2_656
H(3A) F(2) 2.977 ? . 4_554
H(3B) O(2) 2.893 ? . 3_666
H(3B) O(4) 3.218 ? . 4_454
H(3B) N(2) 2.613 ? . 3_666
H(3B) H(1B) 3.509 ? . 3_666
H(3B) C(2) 3.270 ? . 3_666
H(3B) C(4) 3.110 ? . 3_666
H(3B) H(4A) 3.415 ? . 3_666
H(3B) H(4B) 2.542 ? . 3_666
H(3B) C(9) 3.578 ? . 4_454
H(3B) H(9A) 2.877 ? . 4_454
H(3B) H(9B) 3.583 ? . 4_454
H(3B) H(12A) 3.476 ? . 3_766
H(3B) H(12B) 3.237 ? . 3_766
H(3C) O(4) 2.671 ? . 4_454
H(3C) H(9A) 3.582 ? . 4_454
H(3C) H(9B) 3.573 ? . 4_454
H(3C) C(10) 3.086 ? . 4_454
H(3C) H(10A) 2.630 ? . 4_454
H(3C) H(10B) 3.461 ? . 4_454
H(3C) F(1) 2.785 ? . 4_554
H(3C) F(2) 3.224 ? . 4_554
H(3C) C(14) 3.564 ? . 4_554
C(4) H(1A) 3.104 ? . 3_666
C(4) H(3B) 3.110 ? . 3_666
C(4) H(10A) 3.469 ? . 4_454
C(4) H(10B) 3.012 ? . 4_454
H(4A) C(1) 3.457 ? . 3_666
H(4A) H(1A) 2.539 ? . 3_666
H(4A) H(3B) 3.415 ? . 3_666
H(4A) H(7B) 3.431 ? . 3_656
H(4A) C(10) 3.465 ? . 4_454
H(4A) H(10A) 3.516 ? . 4_454
H(4A) H(10B) 2.614 ? . 4_454
H(4A) F(2) 3.537 ? . 4_454
H(4A) F(3) 3.099 ? . 4_454
H(4A) O(5) 2.408 ? . 4_454
H(4A) C(13) 3.375 ? . 4_454
H(4A) C(14) 3.507 ? . 4_454
H(4B) H(1A) 3.286 ? . 3_666
H(4B) C(3) 3.268 ? . 3_666
H(4B) H(3A) 3.270 ? . 3_666
H(4B) H(3B) 2.542 ? . 3_666
H(4B) H(9A) 3.486 ? . 2_656
H(4B) H(12B) 3.341 ? . 1_455
H(4B) H(12C) 3.177 ? . 1_455
C(5) H(10A) 3.470 ? . 4_454
C(5) H(10B) 3.383 ? . 4_454
C(6) H(7A) 3.300 ? . 3_656
C(6) H(7B) 3.399 ? . 3_656
C(6) H(9B) 3.338 ? . 1_455
C(6) H(12A) 3.001 ? . 2_646
H(6A) O(1) 2.918 ? . 2_646
H(6A) N(1) 3.126 ? . 2_646
H(6A) H(9B) 3.269 ? . 1_455
H(6A) C(11) 3.139 ? . 2_646
H(6A) C(12) 3.148 ? . 2_646
H(6A) H(12A) 2.402 ? . 2_646
H(6B) O(3) 3.097 ? . 3_656
H(6B) N(1) 3.495 ? . 2_646
H(6B) N(3) 3.438 ? . 3_656
H(6B) H(6B) 3.334 ? . 3_656
H(6B) C(7) 3.089 ? . 3_656
H(6B) H(7A) 2.646 ? . 3_656
H(6B) H(7B) 2.998 ? . 3_656
H(6B) H(10A) 3.305 ? . 2_646
H(6B) C(11) 3.264 ? . 2_646
H(6B) C(12) 3.594 ? . 2_646
H(6B) H(12A) 3.026 ? . 2_646
H(6C) C(7) 3.482 ? . 3_656
H(6C) H(7A) 3.071 ? . 3_656
H(6C) H(7B) 3.021 ? . 3_656
H(6C) C(9) 3.394 ? . 1_455
H(6C) H(9B) 2.634 ? . 1_455
H(6C) H(9C) 3.300 ? . 1_455
H(6C) H(12A) 3.115 ? . 2_646
H(6C) F(3) 2.725 ? . 4_454
C(7) H(1B) 3.153 ? . 2_646
C(7) H(6B) 3.089 ? . 3_656
C(7) H(6C) 3.482 ? . 3_656
H(7A) C(6) 3.300 ? . 3_656
H(7A) H(6B) 2.646 ? . 3_656
H(7A) H(6C) 3.071 ? . 3_656
H(7A) H(9C) 3.060 ? . 3_756
H(7A) H(10A) 3.316 ? . 4_454
H(7A) F(1) 2.798 ? . 4_554
H(7A) F(3) 3.360 ? . 4_554
H(7B) H(1B) 3.229 ? . 2_646
H(7B) H(4A) 3.431 ? . 3_656
H(7B) C(6) 3.399 ? . 3_656
H(7B) H(6B) 2.998 ? . 3_656
H(7B) H(6C) 3.021 ? . 3_656
H(7B) F(3) 3.140 ? . 2_646
H(7B) O(5) 2.592 ? . 2_646
H(7B) C(13) 3.118 ? . 2_646
C(8) H(1B) 2.924 ? . 2_646
C(9) H(3B) 3.578 ? . 4_555
C(9) H(6C) 3.394 ? . 1_655
C(9) H(12A) 3.086 ? . 2_746
C(9) H(12C) 3.528 ? . 2_746
H(9A) H(1B) 3.473 ? . 2_646
H(9A) C(3) 3.582 ? . 4_555
H(9A) H(3B) 2.877 ? . 4_555
H(9A) H(3C) 3.582 ? . 4_555
H(9A) H(4B) 3.486 ? . 2_646
H(9A) C(12) 3.231 ? . 2_746
H(9A) H(12A) 2.755 ? . 2_746
H(9A) H(12C) 2.886 ? . 2_746
H(9A) O(5) 3.468 ? . 2_646
H(9A) O(6) 2.759 ? . 2_646
H(9A) C(13) 2.995 ? . 2_646
H(9B) H(3B) 3.583 ? . 4_555
H(9B) H(3C) 3.573 ? . 4_555
H(9B) C(6) 3.338 ? . 1_655
H(9B) H(6A) 3.269 ? . 1_655
H(9B) H(6C) 2.634 ? . 1_655
H(9B) C(12) 3.529 ? . 2_746
H(9B) H(12A) 2.686 ? . 2_746
H(9B) H(12C) 3.566 ? . 2_746
H(9B) F(3) 2.798 ? . 4_554
H(9C) H(6C) 3.300 ? . 1_655
H(9C) H(7A) 3.060 ? . 3_756
H(9C) H(9C) 2.916 ? . 3_756
H(9C) H(12A) 3.352 ? . 2_746
H(9C) F(1) 3.190 ? . 2_646
H(9C) F(3) 2.996 ? . 2_646
H(9C) F(3) 2.930 ? . 4_554
H(9C) O(6) 3.482 ? . 2_646
H(9C) C(13) 3.240 ? . 2_646
H(9C) C(14) 3.286 ? . 2_646
C(10) H(3C) 3.086 ? . 4_555
C(10) H(4A) 3.465 ? . 4_555
H(10A) O(2) 2.897 ? . 4_555
H(10A) N(3) 3.056 ? . 4_555
H(10A) C(3) 3.568 ? . 4_555
H(10A) H(3C) 2.630 ? . 4_555
H(10A) C(4) 3.469 ? . 4_555
H(10A) H(4A) 3.516 ? . 4_555
H(10A) C(5) 3.470 ? . 4_555
H(10A) H(6B) 3.305 ? . 2_656
H(10A) H(7A) 3.316 ? . 4_555
H(10A) F(1) 2.656 ? . 1_655
H(10B) O(2) 2.810 ? . 4_555
H(10B) N(3) 3.571 ? . 4_555
H(10B) H(1A) 3.405 ? . 2_646
H(10B) H(3C) 3.461 ? . 4_555
H(10B) C(4) 3.012 ? . 4_555
H(10B) H(4A) 2.614 ? . 4_555
H(10B) C(5) 3.383 ? . 4_555
C(11) H(6A) 3.139 ? . 2_656
C(11) H(6B) 3.264 ? . 2_656
C(12) H(3A) 3.188 ? . 3_766
C(12) H(6A) 3.148 ? . 2_656
C(12) H(6B) 3.594 ? . 2_656
C(12) H(9A) 3.231 ? . 2_756
C(12) H(9B) 3.529 ? . 2_756
H(12A) H(3A) 3.101 ? . 3_766
H(12A) H(3B) 3.476 ? . 3_766
H(12A) C(6) 3.001 ? . 2_656
H(12A) H(6A) 2.402 ? . 2_656
H(12A) H(6B) 3.026 ? . 2_656
H(12A) H(6C) 3.115 ? . 2_656
H(12A) C(9) 3.086 ? . 2_756
H(12A) H(9A) 2.755 ? . 2_756
H(12A) H(9B) 2.686 ? . 2_756
H(12A) H(9C) 3.352 ? . 2_756
H(12B) C(3) 3.258 ? . 3_766
H(12B) H(3A) 2.483 ? . 3_766
H(12B) H(3B) 3.237 ? . 3_766
H(12B) H(4B) 3.341 ? . 1_655
H(12B) F(2) 2.626 ? . 4_554
H(12B) F(3) 3.363 ? . 4_554
H(12B) C(14) 3.564 ? . 4_554
H(12C) H(3A) 3.591 ? . 3_766
H(12C) H(4B) 3.177 ? . 1_655
H(12C) C(9) 3.528 ? . 2_756
H(12C) H(9A) 2.886 ? . 2_756
H(12C) H(9B) 3.566 ? . 2_756
H(12C) F(1) 3.088 ? . 1_655
H(12C) O(6) 2.595 ? . 1_655
H(12C) C(13) 3.515 ? . 1_655
F(1) H(3C) 2.785 ? . 4_455
F(1) H(7A) 2.798 ? . 4_455
F(1) H(9C) 3.190 ? . 2_656
F(1) H(10A) 2.656 ? . 1_455
F(1) H(12C) 3.088 ? . 1_455
F(2) H(1A) 2.968 ? . 2_646
F(2) H(3A) 3.039 ? . 2_646
F(2) H(3A) 2.977 ? . 4_455
F(2) H(3C) 3.224 ? . 4_455
F(2) H(4A) 3.537 ? . 4_555
F(2) H(12B) 2.626 ? . 4_455
F(3) H(4A) 3.099 ? . 4_555
F(3) H(6C) 2.725 ? . 4_555
F(3) H(7A) 3.360 ? . 4_455
F(3) H(7B) 3.140 ? . 2_656
F(3) H(9B) 2.798 ? . 4_455
F(3) H(9C) 2.996 ? . 2_656
F(3) H(9C) 2.930 ? . 4_455
F(3) H(12B) 3.363 ? . 4_455
O(5) H(1A) 2.571 ? . 2_646
O(5) H(4A) 2.408 ? . 4_555
O(5) H(7B) 2.592 ? . 2_656
O(5) H(9A) 3.468 ? . 2_656
O(6) H(9A) 2.759 ? . 2_656
O(6) H(9C) 3.482 ? . 2_656
O(6) H(12C) 2.595 ? . 1_455
C(13) H(1A) 3.083 ? . 2_646
C(13) H(4A) 3.375 ? . 4_555
C(13) H(7B) 3.118 ? . 2_656
C(13) H(9A) 2.995 ? . 2_656
C(13) H(9C) 3.240 ? . 2_656
C(13) H(12C) 3.515 ? . 1_455
C(14) H(1A) 3.498 ? . 2_646
C(14) H(3C) 3.564 ? . 4_455
C(14) H(4A) 3.507 ? . 4_555
C(14) H(9C) 3.286 ? . 2_656
C(14) H(12B) 3.564 ? . 4_455

loop_
_geom_torsion_atom_site_label_1
_geom_torsion_atom_site_label_2
_geom_torsion_atom_site_label_3
_geom_torsion_atom_site_label_4
_geom_torsion
_geom_torsion_publ_flag
_geom_torsion_site_symmetry_1
_geom_torsion_site_symmetry_2
_geom_torsion_site_symmetry_3
_geom_torsion_site_symmetry_4
N(1) Ag(1) N(2) O(2) 140.4(2) ? . . . .
N(1) Ag(1) N(2) C(2) 15.8(2) ? . . . .
N(2) Ag(1) N(1) O(1) -5.1(2) ? . . . .
N(2) Ag(1) N(1) C(11) -150.3(2) ? . . . .
N(1) Ag(1) O(5) C(13) 142.6(2) ? . . . .
O(5) Ag(1) N(1) O(1) -128.9(2) ? . . . .
O(5) Ag(1) N(1) C(11) 86.0(2) ? . . . .
N(2) Ag(1) O(5) C(13) 46.0(2) ? . . . .
O(5) Ag(1) N(2) O(2) -109.8(2) ? . . . .
O(5) Ag(1) N(2) C(2) 125.6(2) ? . . . .
N(1) O(1) C(1) C(2) -80.8(3) ? . . . .
C(1) O(1) N(1) Ag(1) 33.5(3) ? . . . .
C(1) O(1) N(1) C(11) 179.1(2) ? . . . .
N(2) O(2) C(4) C(5) -84.9(3) ? . . . .
C(4) O(2) N(2) Ag(1) 52.5(2) ? . . . .
C(4) O(2) N(2) C(2) 176.0(2) ? . . . .
N(3) O(3) C(7) C(8) 81.8(3) ? . . . .
C(7) O(3) N(3) C(5) 165.8(2) ? . . . .
N(4) O(4) C(10) C(11) -73.9(3) ? . . . .
C(10) O(4) N(4) C(8) 170.1(3) ? . . . .
Ag(1) N(1) C(11) C(10) -31.6(3) ? . . . .
Ag(1) N(1) C(11) C(12) 146.1(3) ? . . . .
O(1) N(1) C(11) C(10) 179.5(2) ? . . . .
O(1) N(1) C(11) C(12) -2.8(5) ? . . . .
Ag(1) N(2) C(2) C(1) -58.3(3) ? . . . .
Ag(1) N(2) C(2) C(3) 121.4(3) ? . . . .
O(2) N(2) C(2) C(1) 176.6(2) ? . . . .
O(2) N(2) C(2) C(3) -3.7(4) ? . . . .
O(3) N(3) C(5) C(4) 178.6(2) ? . . . .
O(3) N(3) C(5) C(6) -0.8(4) ? . . . .
O(4) N(4) C(8) C(7) 176.7(3) ? . . . .
O(4) N(4) C(8) C(9) -1.1(5) ? . . . .
O(1) C(1) C(2) N(2) 106.9(3) ? . . . .
O(1) C(1) C(2) C(3) -72.8(3) ? . . . .
O(2) C(4) C(5) N(3) 4.9(4) ? . . . .
O(2) C(4) C(5) C(6) -175.6(3) ? . . . .
O(3) C(7) C(8) N(4) -19.4(5) ? . . . .
O(3) C(7) C(8) C(9) 158.5(3) ? . . . .
O(4) C(10) C(11) N(1) 104.6(3) ? . . . .
O(4) C(10) C(11) C(12) -73.3(4) ? . . . .
Ag(1) O(5) C(13) O(6) -3.0(4) ? . . . .
Ag(1) O(5) C(13) C(14) 176.4(2) ? . . . .
O(5) C(13) C(14) F(1) 159.9(3) ? . . . .
O(5) C(13) C(14) F(2) -79.0(3) ? . . . .
O(5) C(13) C(14) F(3) 40.5(4) ? . . . .
O(6) C(13) C(14) F(1) -20.6(4) ? . . . .
O(6) C(13) C(14) F(2) 100.5(3) ? . . . .
O(6) C(13) C(14) F(3) -140.0(3) ? . . . .
